data_7118617
loop_
_publ_author_name
'R\'ios, Pablo'
'Curado, Natalia'
'L\'opez-Serrano, Joaqu\'in'
'Rodr\'iguez, Amor'

_publ_section_title
;
 Selective reduction of carbon dioxide to bis(silyl)acetal catalyzed by a
 PBP-supported nickel complex.
;
_journal_issue 10
_journal_name_full 'Chemical communications (Cambridge, England)'
_journal_page_first 2114
_journal_page_last 2117
_journal_paper_doi 10.1039/c5cc09650b
_journal_volume 52
_journal_year 2016
_chemical_formula_moiety 'C43 H45 B2 F15 N2 Ni O2 P2'
_chemical_formula_sum 'C43 H45 B2 F15 N2 Ni O2 P2'
_chemical_formula_weight 1049.08
_chemical_name_systematic
; 
 ? 
;
_space_group_IT_number 15
_symmetry_cell_setting monoclinic
_symmetry_space_group_name_Hall '-I 2ya'
_symmetry_space_group_name_H-M 'I 1 2/a 1'
_atom_sites_solution_hydrogens geom
_atom_sites_solution_primary direct
_atom_sites_solution_secondary difmap
_audit_creation_method SHELXL-97
_audit_update_record
;
2015-09-30 deposited with the CCDC.
2015-12-11 downloaded from the CCDC.
;
_cell_angle_alpha 90.00
_cell_angle_beta 102.822(4)
_cell_angle_gamma 90.00
_cell_formula_units_Z 8
_cell_length_a 23.4136(16)
_cell_length_b 11.6676(8)
_cell_length_c 35.146(3)
_cell_measurement_reflns_used 9903
_cell_measurement_temperature 173(2)
_cell_measurement_theta_max 30.3057
_cell_measurement_theta_min 2.3532
_cell_volume 9361.8(12)
_computing_structure_refinement 'SHELXL-97 (Sheldrick, 2008)'
_computing_structure_solution 'SHELXS-97 (Sheldrick, 2008)'
_diffrn_ambient_temperature 173(2)
_diffrn_measured_fraction_theta_full 0.991
_diffrn_measured_fraction_theta_max 0.991
_diffrn_measurement_device_type 'Bruker-Nonius X8kappa APEX II CCd area detector diffractometer'
_diffrn_radiation_monochromator graphite
_diffrn_radiation_source 'fine-focus sealed tube'
_diffrn_radiation_type MoK\a
_diffrn_radiation_wavelength 0.71073
_diffrn_reflns_av_R_equivalents 0.0423
_diffrn_reflns_av_sigmaI/netI 0.0242
_diffrn_reflns_limit_h_max 32
_diffrn_reflns_limit_h_min -33
_diffrn_reflns_limit_k_max 15
_diffrn_reflns_limit_k_min -16
_diffrn_reflns_limit_l_max 50
_diffrn_reflns_limit_l_min -38
_diffrn_reflns_number 114841
_diffrn_reflns_theta_full 30.51
_diffrn_reflns_theta_max 30.51
_diffrn_reflns_theta_min 1.19
_exptl_absorpt_coefficient_mu 0.581
_exptl_absorpt_correction_T_max 0.9828
_exptl_absorpt_correction_T_min 0.8828
_exptl_absorpt_correction_type multi-scan
_exptl_absorpt_process_details 'Multi-scan program SADABS, Bruker (2001)'
_exptl_crystal_colour yellow
_exptl_crystal_density_diffrn 1.489
_exptl_crystal_density_method 'not measured'
_exptl_crystal_description prism
_exptl_crystal_F_000 4288
_exptl_crystal_size_max 0.22
_exptl_crystal_size_mid 0.11
_exptl_crystal_size_min 0.03
_refine_diff_density_max 1.139
_refine_diff_density_min -0.344
_refine_diff_density_rms 0.110
_refine_ls_extinction_method none
_refine_ls_goodness_of_fit_ref 1.031
_refine_ls_hydrogen_treatment mixed
_refine_ls_matrix_type full
_refine_ls_number_parameters 616
_refine_ls_number_reflns 14186
_refine_ls_number_restraints 0
_refine_ls_restrained_S_all 1.031
_refine_ls_R_factor_all 0.0542
_refine_ls_R_factor_gt 0.0372
_refine_ls_shift/su_max 0.001
_refine_ls_shift/su_mean 0.000
_refine_ls_structure_factor_coef Fsqd
_refine_ls_weighting_details 'calc w=1/[\s^2^(Fo^2^)+(0.1000P)^2^+0.0000P] where P=(Fo^2^+2Fc^2^)/3'
_refine_ls_weighting_scheme calc
_refine_ls_wR_factor_gt 0.1237
_refine_ls_wR_factor_ref 0.1405
_reflns_number_gt 11189
_reflns_number_total 14186
_reflns_threshold_expression >2sigma(I)
_cod_data_source_file c5cc09650b2.cif
_cod_data_source_block nat0615a_0m
_cod_depositor_comments
;
The following automatic conversions were performed:

'_symmetry_cell_setting' value 'Monoclinic' changed to 'monoclinic'
according to
/usr/data/users/saulius/crontab/automatic-downloads/rss-feeds/RSC/lib/dictionaries/cif_core.dic
dictionary named 'cif_core.dic' version 2.4.2 from 2011-04-26.

Automatic conversion script
Id: cif_fix_values 4268 2015-11-12 08:31:59Z antanas 
;
_cod_original_sg_symbol_H-M 'I 2/a'
_cod_database_code 7118617

loop_
_symmetry_equiv_pos_as_xyz
'x, y, z'
'-x+1/2, y, -z'
'x+1/2, y+1/2, z+1/2'
'-x+1, y+1/2, -z+1/2'
'-x, -y, -z'
'x-1/2, -y, z'
'-x+1/2, -y+1/2, -z+1/2'
'x, -y+1/2, z+1/2'

loop_
_atom_site_label
_atom_site_type_symbol
_atom_site_fract_x
_atom_site_fract_y
_atom_site_fract_z
_atom_site_U_iso_or_equiv
_atom_site_adp_type
_atom_site_occupancy
_atom_site_symmetry_multiplicity
_atom_site_calc_flag
_atom_site_refinement_flags
Ni1 Ni 0.355486(8) 0.331637(16) 0.164550(5) 0.02261(6) Uani 1 1 d .
P1 P 0.381346(19) 0.21599(3) 0.216154(11) 0.02634(9) Uani 1 1 d .
P2 P 0.326548(19) 0.49181(3) 0.130792(12) 0.02770(10) Uani 1 1 d .
F5 F 0.40939(5) -0.05824(9) 0.11787(3) 0.0398(2) Uani 1 1 d .
F4 F 0.47562(7) -0.22325(11) 0.15711(4) 0.0568(3) Uani 1 1 d .
F3 F 0.58475(7) -0.26485(13) 0.14482(4) 0.0643(4) Uani 1 1 d .
F2 F 0.62919(6) -0.12312(14) 0.09675(4) 0.0631(4) Uani 1 1 d .
F1 F 0.56650(5) 0.04850(11) 0.06034(4) 0.0500(3) Uani 1 1 d .
F11 F 0.42631(5) -0.14067(9) 0.03443(3) 0.0424(3) Uani 1 1 d .
F14 F 0.26380(6) 0.15536(12) -0.04329(4) 0.0593(4) Uani 1 1 d .
F15 F 0.34782(5) 0.23444(10) 0.01437(3) 0.0461(3) Uani 1 1 d .
F13 F 0.25819(7) -0.07094(14) -0.06175(4) 0.0701(4) Uani 1 1 d .
F12 F 0.34144(7) -0.21647(12) -0.02156(4) 0.0641(4) Uani 1 1 d .
F10 F 0.52077(5) 0.25641(11) 0.11674(3) 0.0445(3) Uani 1 1 d .
F9 F 0.57997(6) 0.43504(13) 0.09904(4) 0.0616(4) Uani 1 1 d .
F8 F 0.58014(6) 0.48391(11) 0.02307(5) 0.0609(4) Uani 1 1 d .
F7 F 0.51332(6) 0.35636(12) -0.03469(4) 0.0555(3) Uani 1 1 d .
F6 F 0.45054(6) 0.18212(10) -0.01819(3) 0.0473(3) Uani 1 1 d .
O1 O 0.34114(5) 0.21473(10) 0.12274(3) 0.0303(2) Uani 1 1 d .
O2 O 0.41327(5) 0.17126(9) 0.09400(3) 0.0275(2) Uani 1 1 d .
N2 N 0.34720(7) 0.55931(12) 0.20291(4) 0.0329(3) Uani 1 1 d .
N1 N 0.36619(7) 0.41436(11) 0.24661(4) 0.0304(3) Uani 1 1 d .
C12 C 0.45980(8) 0.16962(15) 0.22677(5) 0.0346(4) Uani 1 1 d .
C13 C 0.47740(11) 0.09379(19) 0.26321(6) 0.0509(5) Uani 1 1 d .
H13A H 0.5191 0.0831 0.2693 0.076 Uiso 1 1 calc R
H13C H 0.4584 0.0207 0.2583 0.076 Uiso 1 1 calc R
H13B H 0.4658 0.1302 0.2848 0.076 Uiso 1 1 calc R
C14 C 0.47315(9) 0.1064(2) 0.19167(6) 0.0464(5) Uani 1 1 d .
H14B H 0.5147 0.0959 0.1954 0.070 Uiso 1 1 calc R
H14A H 0.4590 0.1506 0.1685 0.070 Uiso 1 1 calc R
H14C H 0.4541 0.0330 0.1891 0.070 Uiso 1 1 calc R
C15 C 0.49564(10) 0.28079(19) 0.23306(8) 0.0540(5) Uani 1 1 d .
H15B H 0.4857 0.3273 0.2100 0.081 Uiso 1 1 calc R
H15C H 0.5366 0.2627 0.2384 0.081 Uiso 1 1 calc R
H15A H 0.4870 0.3220 0.2547 0.081 Uiso 1 1 calc R
C8 C 0.32760(9) 0.09645(16) 0.21617(6) 0.0401(4) Uani 1 1 d .
C11 C 0.33477(11) 0.00050(17) 0.18763(6) 0.0479(5) Uani 1 1 d .
H11B H 0.3020 -0.0508 0.1843 0.072 Uiso 1 1 calc R
H11C H 0.3702 -0.0410 0.1979 0.072 Uiso 1 1 calc R
H11A H 0.3366 0.0334 0.1629 0.072 Uiso 1 1 calc R
C10 C 0.32942(14) 0.04152(19) 0.25627(7) 0.0650(7) Uani 1 1 d .
H10A H 0.3668 0.0057 0.2657 0.098 Uiso 1 1 calc R
H10C H 0.2990 -0.0150 0.2538 0.098 Uiso 1 1 calc R
H10B H 0.3235 0.0996 0.2744 0.098 Uiso 1 1 calc R
C9 C 0.26744(10) 0.1540(2) 0.20111(9) 0.0629(7) Uani 1 1 d .
H9B H 0.2369 0.0985 0.2002 0.094 Uiso 1 1 calc R
H9C H 0.2654 0.1841 0.1754 0.094 Uiso 1 1 calc R
H9A H 0.2626 0.2153 0.2184 0.094 Uiso 1 1 calc R
C7 C 0.37603(10) 0.29870(15) 0.26087(5) 0.0385(4) Uani 1 1 d .
H7A H 0.3437 0.2717 0.2716 0.046 Uiso 1 1 calc R
H7B H 0.4120 0.2930 0.2808 0.046 Uiso 1 1 calc R
C1 C 0.35932(7) 0.51405(13) 0.26676(5) 0.0285(3) Uani 1 1 d .
C2 C 0.36225(8) 0.53388(16) 0.30615(5) 0.0363(4) Uani 1 1 d .
H2 H 0.3703 0.4745 0.3242 0.044 Uiso 1 1 calc R
C3 C 0.35279(10) 0.64480(17) 0.31790(6) 0.0436(4) Uani 1 1 d .
H3 H 0.3550 0.6598 0.3442 0.052 Uiso 1 1 calc R
C4 C 0.34008(11) 0.73307(17) 0.29107(6) 0.0494(5) Uani 1 1 d .
H4 H 0.3334 0.8063 0.2996 0.059 Uiso 1 1 calc R
C5 C 0.33715(10) 0.71421(16) 0.25143(6) 0.0445(5) Uani 1 1 d .
H5 H 0.3287 0.7739 0.2335 0.053 Uiso 1 1 calc R
C6 C 0.34719(8) 0.60443(14) 0.23945(5) 0.0311(3) Uani 1 1 d .
C16 C 0.33781(9) 0.61541(14) 0.16556(5) 0.0373(4) Uani 1 1 d .
H16A H 0.3716 0.6606 0.1632 0.045 Uiso 1 1 calc R
H16B H 0.3035 0.6645 0.1613 0.045 Uiso 1 1 calc R
C21 C 0.37112(10) 0.53447(16) 0.09501(6) 0.0445(5) Uani 1 1 d .
C24 C 0.43439(11) 0.5133(2) 0.11641(9) 0.0678(8) Uani 1 1 d .
H24A H 0.4602 0.5332 0.0997 0.102 Uiso 1 1 calc R
H24C H 0.4394 0.4338 0.1234 0.102 Uiso 1 1 calc R
H24B H 0.4434 0.5595 0.1396 0.102 Uiso 1 1 calc R
C23 C 0.36364(12) 0.66136(17) 0.08198(7) 0.0523(6) Uani 1 1 d .
H23A H 0.3907 0.6791 0.0660 0.078 Uiso 1 1 calc R
H23B H 0.3712 0.7100 0.1046 0.078 Uiso 1 1 calc R
H23C H 0.3243 0.6736 0.0673 0.078 Uiso 1 1 calc R
C17 C 0.24556(9) 0.49299(18) 0.11113(7) 0.0474(5) Uani 1 1 d .
C18 C 0.21748(10) 0.4863(2) 0.14703(8) 0.0653(7) Uani 1 1 d .
H18A H 0.2308 0.4183 0.1617 0.098 Uiso 1 1 calc R
H18C H 0.1756 0.4840 0.1384 0.098 Uiso 1 1 calc R
H18B H 0.2286 0.5524 0.1632 0.098 Uiso 1 1 calc R
C19 C 0.22343(11) 0.6012(2) 0.08729(8) 0.0648(7) Uani 1 1 d .
H19B H 0.1815 0.6043 0.0825 0.097 Uiso 1 1 calc R
H19C H 0.2353 0.5988 0.0629 0.097 Uiso 1 1 calc R
H19A H 0.2397 0.6680 0.1016 0.097 Uiso 1 1 calc R
C25 C 0.36100(7) 0.15985(14) 0.09912(4) 0.0278(3) Uani 1 1 d .
H25 H 0.3367 0.1064 0.0839 0.033 Uiso 1 1 calc R
C26 C 0.48492(8) 0.00838(14) 0.08817(4) 0.0294(3) Uani 1 1 d .
C31 C 0.46495(8) -0.06719(15) 0.11316(5) 0.0328(3) Uani 1 1 d .
C30 C 0.49743(10) -0.15597(16) 0.13264(5) 0.0392(4) Uani 1 1 d .
C29 C 0.55271(10) -0.17679(17) 0.12672(5) 0.0444(5) Uani 1 1 d .
C28 C 0.57488(9) -0.10557(18) 0.10227(5) 0.0423(4) Uani 1 1 d .
C27 C 0.54140(8) -0.01544(16) 0.08416(5) 0.0356(4) Uani 1 1 d .
C38 C 0.39135(7) 0.05227(14) 0.02870(4) 0.0291(3) Uani 1 1 d .
C39 C 0.38690(8) -0.06210(15) 0.01723(5) 0.0327(3) Uani 1 1 d .
C40 C 0.34278(9) -0.10474(17) -0.01236(5) 0.0414(4) Uani 1 1 d .
C41 C 0.30116(9) -0.0316(2) -0.03286(5) 0.0455(5) Uani 1 1 d .
C42 C 0.30392(8) 0.08275(18) -0.02333(5) 0.0409(4) Uani 1 1 d .
C43 C 0.34783(8) 0.12132(16) 0.00659(5) 0.0345(3) Uani 1 1 d .
C32 C 0.48019(7) 0.21166(14) 0.05028(4) 0.0288(3) Uani 1 1 d .
C37 C 0.51532(7) 0.27954(16) 0.07846(5) 0.0337(3) Uani 1 1 d .
C36 C 0.54816(8) 0.37107(17) 0.07024(6) 0.0408(4) Uani 1 1 d .
C35 C 0.54783(8) 0.39663(16) 0.03179(6) 0.0423(4) Uani 1 1 d .
C34 C 0.51454(9) 0.33208(16) 0.00284(6) 0.0398(4) Uani 1 1 d .
C33 C 0.48151(8) 0.24182(15) 0.01232(5) 0.0336(3) Uani 1 1 d .
C20 C 0.22697(13) 0.3865(2) 0.08605(9) 0.0751(9) Uani 1 1 d .
H20B H 0.2423 0.3908 0.0629 0.113 Uiso 1 1 calc R
H20A H 0.1850 0.3827 0.0788 0.113 Uiso 1 1 calc R
H20C H 0.2419 0.3192 0.1006 0.113 Uiso 1 1 calc R
C22 C 0.35726(18) 0.4582(2) 0.05908(7) 0.0846(11) Uani 1 1 d .
H22C H 0.3622 0.3793 0.0669 0.127 Uiso 1 1 calc R
H22A H 0.3833 0.4763 0.0423 0.127 Uiso 1 1 calc R
H22B H 0.3175 0.4708 0.0453 0.127 Uiso 1 1 calc R
B1 B 0.35773(8) 0.43860(15) 0.20573(5) 0.0272(3) Uani 1 1 d .
B2 B 0.44206(8) 0.10794(16) 0.06422(5) 0.0272(3) Uani 1 1 d .

loop_
_atom_site_aniso_label
_atom_site_aniso_U_11
_atom_site_aniso_U_22
_atom_site_aniso_U_33
_atom_site_aniso_U_23
_atom_site_aniso_U_13
_atom_site_aniso_U_12
Ni1 0.02599(11) 0.01988(10) 0.02297(10) 0.00134(6) 0.00757(7) 0.00200(7)
P1 0.0367(2) 0.01955(18) 0.02413(17) 0.00199(13) 0.00968(15) 0.00553(15)
P2 0.0337(2) 0.0241(2) 0.02687(18) 0.00624(14) 0.00998(16) 0.00322(15)
F5 0.0447(6) 0.0352(6) 0.0435(6) 0.0026(4) 0.0182(5) -0.0033(4)
F4 0.0820(9) 0.0429(7) 0.0452(6) 0.0168(5) 0.0131(6) 0.0015(6)
F3 0.0822(10) 0.0601(9) 0.0446(7) 0.0088(6) 0.0009(7) 0.0334(7)
F2 0.0465(7) 0.0829(10) 0.0604(8) 0.0051(7) 0.0130(6) 0.0291(7)
F1 0.0434(6) 0.0601(8) 0.0536(7) 0.0115(6) 0.0260(5) 0.0102(6)
F11 0.0506(7) 0.0305(5) 0.0428(6) -0.0074(4) 0.0032(5) 0.0022(5)
F14 0.0519(8) 0.0692(9) 0.0463(7) 0.0066(6) -0.0117(6) 0.0068(6)
F15 0.0546(7) 0.0351(6) 0.0427(6) -0.0013(5) -0.0019(5) 0.0072(5)
F13 0.0605(9) 0.0817(11) 0.0543(8) -0.0196(7) -0.0169(7) -0.0159(7)
F12 0.0768(9) 0.0434(7) 0.0646(8) -0.0233(6) -0.0006(7) -0.0128(7)
F10 0.0404(6) 0.0613(7) 0.0299(5) -0.0025(5) 0.0035(4) -0.0143(5)
F9 0.0474(7) 0.0693(9) 0.0664(8) -0.0125(7) 0.0089(6) -0.0289(7)
F8 0.0528(8) 0.0485(7) 0.0896(10) 0.0136(7) 0.0337(7) -0.0113(6)
F7 0.0712(9) 0.0555(7) 0.0490(7) 0.0199(6) 0.0332(6) 0.0065(6)
F6 0.0655(8) 0.0523(7) 0.0268(5) -0.0031(4) 0.0164(5) -0.0104(6)
O1 0.0349(6) 0.0282(6) 0.0285(5) -0.0029(4) 0.0085(5) 0.0007(5)
O2 0.0302(6) 0.0294(6) 0.0242(5) -0.0031(4) 0.0089(4) -0.0026(4)
N2 0.0503(9) 0.0200(6) 0.0292(6) 0.0014(5) 0.0107(6) 0.0053(6)
N1 0.0422(8) 0.0221(6) 0.0259(6) -0.0012(5) 0.0058(5) 0.0085(5)
C12 0.0382(9) 0.0303(9) 0.0326(8) -0.0005(6) 0.0021(7) 0.0085(7)
C13 0.0678(14) 0.0435(11) 0.0358(9) 0.0028(8) -0.0006(9) 0.0256(10)
C14 0.0371(10) 0.0647(14) 0.0380(9) -0.0074(9) 0.0096(8) 0.0152(9)
C15 0.0390(11) 0.0454(12) 0.0704(14) -0.0011(11) -0.0033(10) -0.0008(9)
C8 0.0540(11) 0.0303(9) 0.0443(9) 0.0058(7) 0.0291(9) -0.0013(8)
C11 0.0679(14) 0.0310(9) 0.0508(11) -0.0049(8) 0.0257(10) -0.0150(9)
C10 0.117(2) 0.0357(11) 0.0576(13) 0.0067(9) 0.0513(15) -0.0093(12)
C9 0.0440(12) 0.0545(14) 0.098(2) 0.0110(13) 0.0336(13) -0.0054(10)
C7 0.0648(12) 0.0255(8) 0.0274(7) 0.0030(6) 0.0146(8) 0.0157(8)
C1 0.0300(8) 0.0241(7) 0.0309(7) -0.0047(6) 0.0059(6) 0.0024(6)
C2 0.0449(10) 0.0335(9) 0.0298(7) -0.0033(6) 0.0067(7) 0.0054(7)
C3 0.0575(12) 0.0395(10) 0.0360(9) -0.0120(7) 0.0147(8) 0.0015(9)
C4 0.0765(15) 0.0267(9) 0.0513(11) -0.0105(8) 0.0272(11) 0.0013(9)
C5 0.0666(13) 0.0239(8) 0.0475(10) -0.0019(7) 0.0223(10) 0.0047(8)
C6 0.0375(8) 0.0235(7) 0.0336(7) -0.0025(6) 0.0112(7) 0.0007(6)
C16 0.0557(11) 0.0234(8) 0.0352(8) 0.0047(6) 0.0152(8) 0.0060(7)
C21 0.0680(13) 0.0291(9) 0.0469(10) 0.0076(7) 0.0350(10) 0.0011(9)
C24 0.0589(15) 0.0530(14) 0.107(2) 0.0245(14) 0.0516(15) 0.0091(11)
C23 0.0759(16) 0.0360(11) 0.0535(12) 0.0153(9) 0.0325(12) -0.0021(10)
C17 0.0375(10) 0.0435(11) 0.0562(12) 0.0183(9) -0.0003(9) 0.0063(8)
C18 0.0387(11) 0.0742(17) 0.0871(18) 0.0361(14) 0.0231(12) 0.0168(11)
C19 0.0497(13) 0.0591(15) 0.0776(17) 0.0333(13) -0.0031(12) 0.0104(11)
C25 0.0290(7) 0.0308(8) 0.0241(6) 0.0042(5) 0.0069(6) 0.0004(6)
C26 0.0345(8) 0.0319(8) 0.0215(6) -0.0027(6) 0.0057(6) 0.0012(6)
C31 0.0416(9) 0.0296(8) 0.0268(7) -0.0037(6) 0.0070(6) -0.0014(7)
C30 0.0575(12) 0.0316(9) 0.0260(7) 0.0005(6) 0.0040(8) 0.0009(8)
C29 0.0582(12) 0.0402(10) 0.0286(8) -0.0028(7) -0.0032(8) 0.0164(9)
C28 0.0427(10) 0.0520(12) 0.0310(8) -0.0044(8) 0.0052(7) 0.0136(9)
C27 0.0386(9) 0.0421(10) 0.0266(7) -0.0013(6) 0.0085(7) 0.0048(7)
C38 0.0330(8) 0.0327(8) 0.0227(6) -0.0016(6) 0.0085(6) -0.0022(6)
C39 0.0362(8) 0.0352(9) 0.0279(7) -0.0034(6) 0.0098(6) -0.0031(7)
C40 0.0472(10) 0.0397(10) 0.0378(9) -0.0122(7) 0.0106(8) -0.0113(8)
C41 0.0417(10) 0.0599(13) 0.0314(8) -0.0074(8) 0.0006(8) -0.0132(9)
C42 0.0371(9) 0.0519(11) 0.0310(8) 0.0018(8) 0.0013(7) 0.0009(8)
C43 0.0375(9) 0.0371(9) 0.0284(7) -0.0011(6) 0.0062(7) 0.0012(7)
C32 0.0297(8) 0.0301(8) 0.0282(7) 0.0012(6) 0.0098(6) 0.0004(6)
C37 0.0287(8) 0.0407(10) 0.0326(8) -0.0015(7) 0.0087(6) -0.0022(7)
C36 0.0295(8) 0.0392(10) 0.0546(11) -0.0040(8) 0.0116(8) -0.0063(7)
C35 0.0361(9) 0.0344(9) 0.0620(12) 0.0085(8) 0.0227(9) -0.0008(7)
C34 0.0442(10) 0.0400(10) 0.0411(9) 0.0122(7) 0.0220(8) 0.0079(8)
C33 0.0383(9) 0.0346(9) 0.0304(7) 0.0007(6) 0.0130(7) 0.0022(7)
C20 0.0610(16) 0.0610(17) 0.0840(19) 0.0094(14) -0.0254(14) -0.0071(13)
C22 0.176(3) 0.0438(13) 0.0549(13) -0.0036(11) 0.0709(19) -0.0144(17)
B1 0.0334(9) 0.0215(8) 0.0269(7) 0.0010(6) 0.0069(7) 0.0033(6)
B2 0.0299(8) 0.0309(9) 0.0218(7) -0.0022(6) 0.0077(6) -0.0011(7)

loop_
_atom_type_symbol
_atom_type_description
_atom_type_scat_dispersion_real
_atom_type_scat_dispersion_imag
_atom_type_scat_source
C C 0.0033 0.0016 'International Tables Vol C Tables 4.2.6.8 and 6.1.1.4'
H H 0.0000 0.0000 'International Tables Vol C Tables 4.2.6.8 and 6.1.1.4'
B B 0.0013 0.0007 'International Tables Vol C Tables 4.2.6.8 and 6.1.1.4'
F F 0.0171 0.0103 'International Tables Vol C Tables 4.2.6.8 and 6.1.1.4'
N N 0.0061 0.0033 'International Tables Vol C Tables 4.2.6.8 and 6.1.1.4'
Ni Ni 0.3393 1.1124 'International Tables Vol C Tables 4.2.6.8 and 6.1.1.4'
O O 0.0106 0.0060 'International Tables Vol C Tables 4.2.6.8 and 6.1.1.4'
P P 0.1023 0.0942 'International Tables Vol C Tables 4.2.6.8 and 6.1.1.4'

loop_
_geom_angle_atom_site_label_1
_geom_angle_atom_site_label_2
_geom_angle_atom_site_label_3
_geom_angle
B1 Ni1 O1 171.35(7)
B1 Ni1 P1 79.74(5)
O1 Ni1 P1 99.06(4)
B1 Ni1 P2 79.02(5)
O1 Ni1 P2 101.57(4)
P1 Ni1 P2 158.606(17)
C12 P1 C7 103.12(9)
C12 P1 C8 114.41(8)
C7 P1 C8 102.31(9)
C12 P1 Ni1 114.44(6)
C7 P1 Ni1 108.29(5)
C8 P1 Ni1 112.82(7)
C17 P2 C16 102.72(10)
C17 P2 C21 114.90(10)
C16 P2 C21 102.43(9)
C17 P2 Ni1 111.43(6)
C16 P2 Ni1 108.39(5)
C21 P2 Ni1 115.49(7)
C25 O1 Ni1 147.18(12)
C25 O2 B2 128.00(13)
C6 N2 B1 110.17(13)
C6 N2 C16 129.79(14)
B1 N2 C16 120.03(13)
C1 N1 B1 109.85(13)
C1 N1 C7 129.40(14)
B1 N1 C7 120.61(13)
C14 C12 C15 108.73(18)
C14 C12 C13 109.27(15)
C15 C12 C13 109.26(17)
C14 C12 P1 110.26(12)
C15 C12 P1 105.40(12)
C13 C12 P1 113.74(15)
C12 C13 H13A 109.5
C12 C13 H13C 109.5
H13A C13 H13C 109.5
C12 C13 H13B 109.5
H13A C13 H13B 109.5
H13C C13 H13B 109.5
C12 C14 H14B 109.5
C12 C14 H14A 109.5
H14B C14 H14A 109.5
C12 C14 H14C 109.5
H14B C14 H14C 109.5
H14A C14 H14C 109.5
C12 C15 H15B 109.5
C12 C15 H15C 109.5
H15B C15 H15C 109.5
C12 C15 H15A 109.5
H15B C15 H15A 109.5
H15C C15 H15A 109.5
C11 C8 C10 108.00(16)
C11 C8 C9 108.5(2)
C10 C8 C9 109.42(19)
C11 C8 P1 111.74(12)
C10 C8 P1 115.26(16)
C9 C8 P1 103.72(13)
C8 C11 H11B 109.5
C8 C11 H11C 109.5
H11B C11 H11C 109.5
C8 C11 H11A 109.5
H11B C11 H11A 109.5
H11C C11 H11A 109.5
C8 C10 H10A 109.5
C8 C10 H10C 109.5
H10A C10 H10C 109.5
C8 C10 H10B 109.5
H10A C10 H10B 109.5
H10C C10 H10B 109.5
C8 C9 H9B 109.5
C8 C9 H9C 109.5
H9B C9 H9C 109.5
C8 C9 H9A 109.5
H9B C9 H9A 109.5
H9C C9 H9A 109.5
N1 C7 P1 103.08(11)
N1 C7 H7A 111.1
P1 C7 H7A 111.1
N1 C7 H7B 111.1
P1 C7 H7B 111.1
H7A C7 H7B 109.1
N1 C1 C2 131.38(15)
N1 C1 C6 107.90(13)
C2 C1 C6 120.71(15)
C1 C2 C3 118.33(17)
C1 C2 H2 120.8
C3 C2 H2 120.8
C4 C3 C2 120.98(17)
C4 C3 H3 119.5
C2 C3 H3 119.5
C3 C4 C5 121.19(17)
C3 C4 H4 119.4
C5 C4 H4 119.4
C6 C5 C4 118.35(18)
C6 C5 H5 120.8
C4 C5 H5 120.8
C5 C6 N2 131.84(16)
C5 C6 C1 120.43(16)
N2 C6 C1 107.73(13)
N2 C16 P2 102.47(11)
N2 C16 H16A 111.3
P2 C16 H16A 111.3
N2 C16 H16B 111.3
P2 C16 H16B 111.3
H16A C16 H16B 109.2
C22 C21 C24 108.7(2)
C22 C21 C23 108.95(18)
C24 C21 C23 109.54(19)
C22 C21 P2 110.77(16)
C24 C21 P2 104.54(14)
C23 C21 P2 114.19(14)
C21 C24 H24A 109.5
C21 C24 H24C 109.5
H24A C24 H24C 109.5
C21 C24 H24B 109.5
H24A C24 H24B 109.5
H24C C24 H24B 109.5
C21 C23 H23A 109.5
C21 C23 H23B 109.5
H23A C23 H23B 109.5
C21 C23 H23C 109.5
H23A C23 H23C 109.5
H23B C23 H23C 109.5
C20 C17 C19 109.5(2)
C20 C17 C18 108.1(2)
C19 C17 C18 109.4(2)
C20 C17 P2 110.05(17)
C19 C17 P2 113.48(16)
C18 C17 P2 106.13(15)
C17 C18 H18A 109.5
C17 C18 H18C 109.5
H18A C18 H18C 109.5
C17 C18 H18B 109.5
H18A C18 H18B 109.5
H18C C18 H18B 109.5
C17 C19 H19B 109.5
C17 C19 H19C 109.5
H19B C19 H19C 109.5
C17 C19 H19A 109.5
H19B C19 H19A 109.5
H19C C19 H19A 109.5
O1 C25 O2 124.10(16)
O1 C25 H25 117.9
O2 C25 H25 117.9
C27 C26 C31 113.38(16)
C27 C26 B2 125.28(14)
C31 C26 B2 121.19(15)
F5 C31 C30 116.01(16)
F5 C31 C26 119.61(15)
C30 C31 C26 124.31(17)
F4 C30 C31 120.75(18)
F4 C30 C29 119.75(17)
C31 C30 C29 119.50(18)
F3 C29 C28 120.5(2)
F3 C29 C30 120.5(2)
C28 C29 C30 119.00(17)
F2 C28 C29 119.86(18)
F2 C28 C27 120.56(19)
C29 C28 C27 119.57(18)
F1 C27 C28 115.23(16)
F1 C27 C26 120.53(16)
C28 C27 C26 124.19(17)
C39 C38 C43 113.24(15)
C39 C38 B2 126.22(15)
C43 C38 B2 120.53(15)
F11 C39 C40 114.56(16)
F11 C39 C38 121.57(15)
C40 C39 C38 123.87(17)
F12 C40 C41 120.10(17)
F12 C40 C39 120.22(19)
C41 C40 C39 119.67(18)
F13 C41 C40 120.69(19)
F13 C41 C42 120.2(2)
C40 C41 C42 119.10(17)
F14 C42 C43 120.78(19)
F14 C42 C41 119.78(17)
C43 C42 C41 119.44(18)
F15 C43 C42 116.26(16)
F15 C43 C38 119.09(15)
C42 C43 C38 124.64(18)
C33 C32 C37 113.94(15)
C33 C32 B2 127.14(15)
C37 C32 B2 118.91(14)
F10 C37 C36 115.36(16)
F10 C37 C32 120.50(15)
C36 C37 C32 124.11(16)
F9 C36 C35 119.93(17)
F9 C36 C37 120.87(18)
C35 C36 C37 119.20(18)
F8 C35 C34 120.41(18)
F8 C35 C36 120.35(19)
C34 C35 C36 119.25(17)
F7 C34 C35 120.02(17)
F7 C34 C33 120.23(19)
C35 C34 C33 119.74(17)
F6 C33 C32 120.76(16)
F6 C33 C34 115.50(15)
C32 C33 C34 123.73(17)
C17 C20 H20B 109.5
C17 C20 H20A 109.5
H20B C20 H20A 109.5
C17 C20 H20C 109.5
H20B C20 H20C 109.5
H20A C20 H20C 109.5
C21 C22 H22C 109.5
C21 C22 H22A 109.5
H22C C22 H22A 109.5
C21 C22 H22B 109.5
H22C C22 H22B 109.5
H22A C22 H22B 109.5
N2 B1 N1 104.31(13)
N2 B1 Ni1 128.18(12)
N1 B1 Ni1 127.37(12)
O2 B2 C26 107.38(11)
O2 B2 C32 101.34(12)
C26 B2 C32 111.34(13)
O2 B2 C38 110.47(13)
C26 B2 C38 111.37(13)
C32 B2 C38 114.29(12)

loop_
_geom_bond_atom_site_label_1
_geom_bond_atom_site_label_2
_geom_bond_distance
Ni1 B1 1.9029(17)
Ni1 O1 1.9783(11)
Ni1 P1 2.2337(4)
Ni1 P2 2.2366(4)
P1 C12 1.8713(19)
P1 C7 1.8718(17)
P1 C8 1.8786(19)
P2 C17 1.869(2)
P2 C16 1.8706(18)
P2 C21 1.8710(18)
F5 C31 1.351(2)
F4 C30 1.346(2)
F3 C29 1.346(2)
F2 C28 1.344(2)
F1 C27 1.350(2)
F11 C39 1.345(2)
F14 C42 1.341(2)
F15 C43 1.348(2)
F13 C41 1.342(2)
F12 C40 1.342(2)
F10 C37 1.3501(19)
F9 C36 1.342(2)
F8 C35 1.344(2)
F7 C34 1.343(2)
F6 C33 1.348(2)
O1 C25 1.2193(19)
O2 C25 1.2827(19)
O2 B2 1.5523(19)
N2 C6 1.388(2)
N2 B1 1.429(2)
N2 C16 1.439(2)
N1 C1 1.3895(19)
N1 B1 1.434(2)
N1 C7 1.440(2)
C12 C14 1.528(2)
C12 C15 1.534(3)
C12 C13 1.536(3)
C13 H13A 0.9600
C13 H13C 0.9600
C13 H13B 0.9600
C14 H14B 0.9600
C14 H14A 0.9600
C14 H14C 0.9600
C15 H15B 0.9600
C15 H15C 0.9600
C15 H15A 0.9600
C8 C11 1.537(3)
C8 C10 1.540(3)
C8 C9 1.544(3)
C11 H11B 0.9600
C11 H11C 0.9600
C11 H11A 0.9600
C10 H10A 0.9600
C10 H10C 0.9600
C10 H10B 0.9600
C9 H9B 0.9600
C9 H9C 0.9600
C9 H9A 0.9600
C7 H7A 0.9700
C7 H7B 0.9700
C1 C2 1.390(2)
C1 C6 1.412(2)
C2 C3 1.391(3)
C2 H2 0.9300
C3 C4 1.383(3)
C3 H3 0.9300
C4 C5 1.397(3)
C4 H4 0.9300
C5 C6 1.385(2)
C5 H5 0.9300
C16 H16A 0.9700
C16 H16B 0.9700
C21 C22 1.520(3)
C21 C24 1.525(4)
C21 C23 1.548(3)
C24 H24A 0.9600
C24 H24C 0.9600
C24 H24B 0.9600
C23 H23A 0.9600
C23 H23B 0.9600
C23 H23C 0.9600
C17 C20 1.530(4)
C17 C19 1.540(3)
C17 C18 1.549(3)
C18 H18A 0.9600
C18 H18C 0.9600
C18 H18B 0.9600
C19 H19B 0.9600
C19 H19C 0.9600
C19 H19A 0.9600
C25 H25 0.9300
C26 C27 1.389(2)
C26 C31 1.397(2)
C26 B2 1.640(2)
C31 C30 1.374(3)
C30 C29 1.377(3)
C29 C28 1.377(3)
C28 C27 1.380(3)
C38 C39 1.391(2)
C38 C43 1.393(2)
C38 B2 1.653(2)
C39 C40 1.385(2)
C40 C41 1.373(3)
C41 C42 1.374(3)
C42 C43 1.373(2)
C32 C33 1.387(2)
C32 C37 1.387(2)
C32 B2 1.642(2)
C37 C36 1.383(3)
C36 C35 1.383(3)
C35 C34 1.363(3)
C34 C33 1.390(3)
C20 H20B 0.9600
C20 H20A 0.9600
C20 H20C 0.9600
C22 H22C 0.9600
C22 H22A 0.9600
C22 H22B 0.9600

loop_
_geom_torsion_atom_site_label_1
_geom_torsion_atom_site_label_2
_geom_torsion_atom_site_label_3
_geom_torsion_atom_site_label_4
_geom_torsion
B1 Ni1 P1 C12 -106.30(8)
O1 Ni1 P1 C12 82.39(7)
P2 Ni1 P1 C12 -113.14(7)
B1 Ni1 P1 C7 8.07(10)
O1 Ni1 P1 C7 -163.24(8)
P2 Ni1 P1 C7 1.24(10)
B1 Ni1 P1 C8 120.57(8)
O1 Ni1 P1 C8 -50.74(7)
P2 Ni1 P1 C8 113.73(8)
B1 Ni1 P2 C17 -102.68(10)
O1 Ni1 P2 C17 68.52(9)
P1 Ni1 P2 C17 -95.83(10)
B1 Ni1 P2 C16 9.64(9)
O1 Ni1 P2 C16 -179.16(8)
P1 Ni1 P2 C16 16.49(9)
B1 Ni1 P2 C21 123.83(10)
O1 Ni1 P2 C21 -64.97(9)
P1 Ni1 P2 C21 130.68(9)
B1 Ni1 O1 C25 -174.2(4)
P1 Ni1 O1 C25 -93.0(2)
P2 Ni1 O1 C25 92.8(2)
C7 P1 C12 C14 -176.36(14)
C8 P1 C12 C14 73.39(16)
Ni1 P1 C12 C14 -58.99(15)
C7 P1 C12 C15 -59.18(16)
C8 P1 C12 C15 -169.43(14)
Ni1 P1 C12 C15 58.19(15)
C7 P1 C12 C13 60.49(15)
C8 P1 C12 C13 -49.76(16)
Ni1 P1 C12 C13 177.87(11)
C12 P1 C8 C11 -55.57(17)
C7 P1 C8 C11 -166.31(15)
Ni1 P1 C8 C11 77.58(15)
C12 P1 C8 C10 68.21(17)
C7 P1 C8 C10 -42.52(18)
Ni1 P1 C8 C10 -158.64(14)
C12 P1 C8 C9 -172.20(14)
C7 P1 C8 C9 77.06(16)
Ni1 P1 C8 C9 -39.06(16)
C1 N1 C7 P1 -179.28(15)
B1 N1 C7 P1 5.5(2)
C12 P1 C7 N1 112.51(14)
C8 P1 C7 N1 -128.47(14)
Ni1 P1 C7 N1 -9.12(15)
B1 N1 C1 C2 178.81(19)
C7 N1 C1 C2 3.2(3)
B1 N1 C1 C6 -0.83(19)
C7 N1 C1 C6 -176.48(18)
N1 C1 C2 C3 -179.44(19)
C6 C1 C2 C3 0.2(3)
C1 C2 C3 C4 0.8(3)
C2 C3 C4 C5 -0.9(4)
C3 C4 C5 C6 0.1(3)
C4 C5 C6 N2 179.7(2)
C4 C5 C6 C1 0.8(3)
B1 N2 C6 C5 -177.5(2)
C16 N2 C6 C5 1.7(3)
B1 N2 C6 C1 1.6(2)
C16 N2 C6 C1 -179.29(18)
N1 C1 C6 C5 178.73(17)
C2 C1 C6 C5 -1.0(3)
N1 C1 C6 N2 -0.44(19)
C2 C1 C6 N2 179.87(16)
C6 N2 C16 P2 -166.53(16)
B1 N2 C16 P2 12.5(2)
C17 P2 C16 N2 103.98(13)
C21 P2 C16 N2 -136.56(13)
Ni1 P2 C16 N2 -14.04(14)
C17 P2 C21 C22 -56.8(2)
C16 P2 C21 C22 -167.34(19)
Ni1 P2 C21 C22 75.1(2)
C17 P2 C21 C24 -173.66(15)
C16 P2 C21 C24 75.80(16)
Ni1 P2 C21 C24 -41.78(17)
C17 P2 C21 C23 66.6(2)
C16 P2 C21 C23 -43.90(19)
Ni1 P2 C21 C23 -161.47(15)
C16 P2 C17 C20 -172.22(17)
C21 P2 C17 C20 77.41(19)
Ni1 P2 C17 C20 -56.37(18)
C16 P2 C17 C19 64.7(2)
C21 P2 C17 C19 -45.7(2)
Ni1 P2 C17 C19 -179.48(17)
C16 P2 C17 C18 -55.51(17)
C21 P2 C17 C18 -165.88(15)
Ni1 P2 C17 C18 60.34(17)
Ni1 O1 C25 O2 -1.9(3)
B2 O2 C25 O1 -178.44(15)
C27 C26 C31 F5 -175.98(14)
B2 C26 C31 F5 -0.2(2)
C27 C26 C31 C30 0.9(2)
B2 C26 C31 C30 176.69(15)
F5 C31 C30 F4 -4.9(2)
C26 C31 C30 F4 178.14(16)
F5 C31 C30 C29 174.51(16)
C26 C31 C30 C29 -2.5(3)
F4 C30 C29 F3 0.9(3)
C31 C30 C29 F3 -178.50(17)
F4 C30 C29 C28 -178.56(17)
C31 C30 C29 C28 2.0(3)
F3 C29 C28 F2 -0.8(3)
C30 C29 C28 F2 178.65(18)
F3 C29 C28 C27 -179.68(17)
C30 C29 C28 C27 -0.2(3)
F2 C28 C27 F1 2.0(3)
C29 C28 C27 F1 -179.09(17)
F2 C28 C27 C26 179.73(17)
C29 C28 C27 C26 -1.4(3)
C31 C26 C27 F1 178.63(15)
B2 C26 C27 F1 3.0(3)
C31 C26 C27 C28 1.1(2)
B2 C26 C27 C28 -174.53(16)
C43 C38 C39 F11 177.77(15)
B2 C38 C39 F11 -1.5(2)
C43 C38 C39 C40 -1.9(2)
B2 C38 C39 C40 178.78(16)
F11 C39 C40 F12 0.6(2)
C38 C39 C40 F12 -179.68(17)
F11 C39 C40 C41 -177.89(17)
C38 C39 C40 C41 1.8(3)
F12 C40 C41 F13 1.2(3)
C39 C40 C41 F13 179.69(18)
F12 C40 C41 C42 -179.00(19)
C39 C40 C41 C42 -0.5(3)
F13 C41 C42 F14 -0.7(3)
C40 C41 C42 F14 179.52(18)
F13 C41 C42 C43 179.31(18)
C40 C41 C42 C43 -0.5(3)
F14 C42 C43 F15 0.1(3)
C41 C42 C43 F15 -179.91(17)
F14 C42 C43 C38 -179.72(17)
C41 C42 C43 C38 0.3(3)
C39 C38 C43 F15 -178.93(15)
B2 C38 C43 F15 0.4(2)
C39 C38 C43 C42 0.9(2)
B2 C38 C43 C42 -179.79(16)
C33 C32 C37 F10 -176.52(15)
B2 C32 C37 F10 3.9(2)
C33 C32 C37 C36 1.3(3)
B2 C32 C37 C36 -178.25(17)
F10 C37 C36 F9 -3.9(3)
C32 C37 C36 F9 178.16(17)
F10 C37 C36 C35 176.30(16)
C32 C37 C36 C35 -1.7(3)
F9 C36 C35 F8 1.3(3)
C37 C36 C35 F8 -178.87(17)
F9 C36 C35 C34 -178.91(18)
C37 C36 C35 C34 0.9(3)
F8 C35 C34 F7 -0.8(3)
C36 C35 C34 F7 179.41(17)
F8 C35 C34 C33 179.77(17)
C36 C35 C34 C33 0.0(3)
C37 C32 C33 F6 178.61(15)
B2 C32 C33 F6 -1.9(3)
C37 C32 C33 C34 -0.4(3)
B2 C32 C33 C34 179.17(17)
F7 C34 C33 F6 1.3(3)
C35 C34 C33 F6 -179.29(17)
F7 C34 C33 C32 -179.68(17)
C35 C34 C33 C32 -0.3(3)
C6 N2 B1 N1 -1.99(19)
C16 N2 B1 N1 178.76(16)
C6 N2 B1 Ni1 173.86(14)
C16 N2 B1 Ni1 -5.4(3)
C1 N1 B1 N2 1.71(19)
C7 N1 B1 N2 177.81(16)
C1 N1 B1 Ni1 -174.19(13)
C7 N1 B1 Ni1 1.9(3)
O1 Ni1 B1 N2 -99.0(4)
P1 Ni1 B1 N2 178.32(17)
P2 Ni1 B1 N2 -4.22(15)
O1 Ni1 B1 N1 76.0(5)
P1 Ni1 B1 N1 -6.74(15)
P2 Ni1 B1 N1 170.72(17)
C25 O2 B2 C26 -102.65(17)
C25 O2 B2 C32 140.50(15)
C25 O2 B2 C38 19.0(2)
C27 C26 B2 O2 -135.64(16)
C31 C26 B2 O2 49.09(19)
C27 C26 B2 C32 -25.5(2)
C31 C26 B2 C32 159.18(14)
C27 C26 B2 C38 103.29(18)
C31 C26 B2 C38 -71.98(17)
C33 C32 B2 O2 -131.23(17)
C37 C32 B2 O2 48.29(18)
C33 C32 B2 C26 114.85(18)
C37 C32 B2 C26 -65.63(18)
C33 C32 B2 C38 -12.4(2)
C37 C32 B2 C38 167.10(15)
C39 C38 B2 O2 -124.64(16)
C43 C38 B2 O2 56.10(19)
C39 C38 B2 C26 -5.4(2)
C43 C38 B2 C26 175.34(14)
C39 C38 B2 C32 121.85(17)
C43 C38 B2 C32 -57.40(19)
